data_2234129
loop_
_publ_author_name
'Asiri, Abdullah M.'
'Faidallah, Hassan M.'
'Al-Thabaiti, Shaeel A.'
'Ng, Seik Weng'
'Tiekink, Edward R. T.'

_publ_section_title
;
 2-[(1-Methyl-1<i>H</i>-pyrrol-2-yl)methylidene]propanedinitrile
;
_journal_coeditor_code BT5851
_journal_issue 4
_journal_name_full 'Acta Crystallographica Section E'
_journal_page_first o1170
_journal_paper_doi 10.1107/S160053681201197X
_journal_volume 68
_journal_year 2012
_chemical_formula_iupac 'C9 H7 N3'
_chemical_formula_moiety 'C9 H7 N3'
_chemical_formula_sum 'C9 H7 N3'
_chemical_formula_weight 157.18
_chemical_name_systematic
;
2-[(1-Methyl-1<i>H</i>-pyrrol-2-yl)methylidene]propanedinitrile
;
_space_group_IT_number 2
_symmetry_cell_setting triclinic
_symmetry_space_group_name_Hall '-P 1'
_symmetry_space_group_name_H-M 'P -1'
_atom_sites_solution_hydrogens geom
_atom_sites_solution_primary direct
_atom_sites_solution_secondary difmap
_audit_creation_method SHELXL-97
_cell_angle_alpha 97.517(5)
_cell_angle_beta 90.962(5)
_cell_angle_gamma 98.689(5)
_cell_formula_units_Z 2
_cell_length_a 3.8754(2)
_cell_length_b 8.7795(5)
_cell_length_c 12.1773(7)
_cell_measurement_reflns_used 1724
_cell_measurement_temperature 100(2)
_cell_measurement_theta_max 27.4969
_cell_measurement_theta_min 2.3636
_cell_volume 405.76(4)
_computing_cell_refinement 'CrysAlis PRO (Agilent, 2011)'
_computing_data_collection 'CrysAlis PRO (Agilent, 2011)'
_computing_data_reduction 'CrysAlis PRO (Agilent, 2011)'
_computing_molecular_graphics 'X-SEED (Barbour, 2001) and DIAMOND (Brandenburg, 2006)'
_computing_publication_material 'publCIF (Westrip, 2010)'
_computing_structure_refinement 'SHELXL97 (Sheldrick, 2008)'
_computing_structure_solution 'SHELXS97 (Sheldrick, 2008)'
_diffrn_ambient_temperature 100(2)
_diffrn_detector_area_resol_mean 10.4041
_diffrn_measured_fraction_theta_full 0.998
_diffrn_measured_fraction_theta_max 0.998
_diffrn_measurement_device_type 'Agilent SuperNova Dual diffractometer with an Atlas detector'
_diffrn_measurement_method '\w scan'
_diffrn_radiation_monochromator Mirror
_diffrn_radiation_source 'SuperNova (Mo) X-ray Source'
_diffrn_radiation_type MoK\a
_diffrn_radiation_wavelength 0.71073
_diffrn_reflns_av_R_equivalents 0.0387
_diffrn_reflns_av_sigmaI/netI 0.0423
_diffrn_reflns_limit_h_max 5
_diffrn_reflns_limit_h_min -5
_diffrn_reflns_limit_k_max 11
_diffrn_reflns_limit_k_min -11
_diffrn_reflns_limit_l_max 15
_diffrn_reflns_limit_l_min -15
_diffrn_reflns_number 5871
_diffrn_reflns_theta_full 27.56
_diffrn_reflns_theta_max 27.56
_diffrn_reflns_theta_min 2.37
_diffrn_standards_decay_% 0
_diffrn_standards_interval_count 0
_diffrn_standards_interval_time 0
_diffrn_standards_number 0
_exptl_absorpt_coefficient_mu 0.082
_exptl_absorpt_correction_T_max 0.9959
_exptl_absorpt_correction_T_min 0.9798
_exptl_absorpt_correction_type multi-scan
_exptl_absorpt_process_details '(CrysAlis PRO; Agilent, 2011)'
_exptl_crystal_colour light-brown
_exptl_crystal_density_diffrn 1.286
_exptl_crystal_density_method 'not measured'
_exptl_crystal_description prism
_exptl_crystal_F_000 164
_exptl_crystal_size_max 0.25
_exptl_crystal_size_mid 0.15
_exptl_crystal_size_min 0.05
_refine_diff_density_max 0.238
_refine_diff_density_min -0.285
_refine_ls_extinction_method none
_refine_ls_goodness_of_fit_ref 1.012
_refine_ls_hydrogen_treatment refall
_refine_ls_matrix_type full
_refine_ls_number_parameters 137
_refine_ls_number_reflns 1866
_refine_ls_number_restraints 0
_refine_ls_restrained_S_all 1.012
_refine_ls_R_factor_all 0.0624
_refine_ls_R_factor_gt 0.0445
_refine_ls_shift/su_max 0.001
_refine_ls_shift/su_mean 0.001
_refine_ls_structure_factor_coef Fsqd
_refine_ls_weighting_details 'calc w=1/[\s^2^(Fo^2^)+(0.0531P)^2^+0.1622P] where P=(Fo^2^+2Fc^2^)/3'
_refine_ls_weighting_scheme calc
_refine_ls_wR_factor_gt 0.1095
_refine_ls_wR_factor_ref 0.1242
_reflns_number_gt 1463
_reflns_number_total 1866
_reflns_threshold_expression I>2\s(I)
_cod_data_source_file bt5851.cif
_cod_data_source_block I
_cod_database_code 2234129
_cod_database_fobs_code 2234129

loop_
_symmetry_equiv_pos_as_xyz
'x, y, z'
'-x, -y, -z'

loop_
_atom_site_type_symbol
_atom_site_label
_atom_site_fract_x
_atom_site_fract_y
_atom_site_fract_z
_atom_site_U_iso_or_equiv
_atom_site_adp_type
_atom_site_calc_flag
_atom_site_occupancy
_atom_site_symmetry_multiplicity
N N1 0.3583(3) 0.18886(15) 0.26433(10) 0.0202(3) Uani d 1 1
N N2 0.2317(4) 0.71488(16) 0.02337(11) 0.0267(3) Uani d 1 1
N N3 0.8617(4) 0.78536(16) 0.32981(11) 0.0267(3) Uani d 1 1
C C1 0.1644(5) 0.0922(2) 0.16953(14) 0.0250(4) Uani d 1 1
C C2 0.4697(4) 0.13538(19) 0.35574(13) 0.0234(4) Uani d 1 1
C C3 0.6539(4) 0.25848(19) 0.42647(13) 0.0246(4) Uani d 1 1
C C4 0.6548(4) 0.39208(19) 0.37650(12) 0.0220(4) Uani d 1 1
C C5 0.4681(4) 0.34899(17) 0.27400(12) 0.0188(3) Uani d 1 1
C C6 0.3763(4) 0.43469(17) 0.19062(12) 0.0185(3) Uani d 1 1
C C7 0.4655(4) 0.59152(18) 0.18566(12) 0.0190(3) Uani d 1 1
C C8 0.3370(4) 0.65898(17) 0.09541(12) 0.0202(3) Uani d 1 1
C C9 0.6828(4) 0.69787(17) 0.26673(12) 0.0196(3) Uani d 1 1
H H11 0.106(5) -0.015(3) 0.1842(17) 0.041(6) Uiso d 1 1
H H12 0.308(5) 0.090(2) 0.1053(17) 0.038(5) Uiso d 1 1
H H13 -0.050(5) 0.132(2) 0.1524(16) 0.033(5) Uiso d 1 1
H H2 0.412(5) 0.027(2) 0.3608(15) 0.025(4) Uiso d 1 1
H H3 0.763(5) 0.250(2) 0.4978(16) 0.031(5) Uiso d 1 1
H H4 0.769(5) 0.500(2) 0.4051(14) 0.024(4) Uiso d 1 1
H H6 0.220(4) 0.378(2) 0.1311(14) 0.020(4) Uiso d 1 1

loop_
_atom_site_aniso_label
_atom_site_aniso_U_11
_atom_site_aniso_U_22
_atom_site_aniso_U_33
_atom_site_aniso_U_12
_atom_site_aniso_U_13
_atom_site_aniso_U_23
N1 0.0225(7) 0.0198(7) 0.0189(6) 0.0031(5) 0.0018(5) 0.0047(5)
N2 0.0320(8) 0.0269(7) 0.0215(7) 0.0040(6) -0.0007(6) 0.0056(6)
N3 0.0310(8) 0.0241(7) 0.0245(7) 0.0008(6) -0.0021(6) 0.0062(6)
C1 0.0282(9) 0.0221(8) 0.0235(8) 0.0002(7) -0.0013(7) 0.0037(6)
C2 0.0255(8) 0.0227(8) 0.0244(8) 0.0054(6) 0.0050(6) 0.0097(6)
C3 0.0254(8) 0.0301(9) 0.0201(8) 0.0054(7) 0.0008(6) 0.0089(6)
C4 0.0209(8) 0.0249(8) 0.0204(8) 0.0024(6) 0.0018(6) 0.0046(6)
C5 0.0188(7) 0.0196(7) 0.0182(7) 0.0022(6) 0.0029(6) 0.0045(6)
C6 0.0179(7) 0.0213(8) 0.0163(7) 0.0034(6) 0.0018(6) 0.0023(6)
C7 0.0195(7) 0.0221(8) 0.0162(7) 0.0042(6) 0.0023(6) 0.0041(6)
C8 0.0214(8) 0.0201(7) 0.0191(8) 0.0028(6) 0.0022(6) 0.0023(6)
C9 0.0208(7) 0.0201(7) 0.0198(8) 0.0041(6) 0.0037(6) 0.0079(6)

loop_
_atom_type_symbol
_atom_type_description
_atom_type_scat_dispersion_real
_atom_type_scat_dispersion_imag
_atom_type_scat_source
C C 0.0033 0.0016 'International Tables Vol C Tables 4.2.6.8 and 6.1.1.4'
H H 0.0000 0.0000 'International Tables Vol C Tables 4.2.6.8 and 6.1.1.4'
N N 0.0061 0.0033 'International Tables Vol C Tables 4.2.6.8 and 6.1.1.4'

loop_
_geom_angle_atom_site_label_1
_geom_angle_atom_site_label_2
_geom_angle_atom_site_label_3
_geom_angle
C2 N1 C5 108.97(13)
C2 N1 C1 124.98(13)
C5 N1 C1 126.02(13)
N1 C1 H11 110.6(12)
N1 C1 H12 109.7(11)
H11 C1 H12 106.9(17)
N1 C1 H13 111.0(11)
H11 C1 H13 109.4(17)
H12 C1 H13 109.2(16)
N1 C2 C3 109.17(14)
N1 C2 H2 118.3(11)
C3 C2 H2 132.5(11)
C2 C3 C4 107.53(14)
C2 C3 H3 125.1(11)
C4 C3 H3 127.3(11)
C3 C4 C5 107.69(14)
C3 C4 H4 127.8(10)
C5 C4 H4 124.5(10)
N1 C5 C4 106.64(13)
N1 C5 C6 120.42(13)
C4 C5 C6 132.91(14)
C7 C6 C5 128.23(14)
C7 C6 H6 115.2(10)
C5 C6 H6 116.5(10)
C6 C7 C8 120.18(13)
C6 C7 C9 124.54(13)
C8 C7 C9 115.29(13)
N2 C8 C7 179.15(16)
N3 C9 C7 178.23(16)

loop_
_geom_bond_atom_site_label_1
_geom_bond_atom_site_label_2
_geom_bond_distance
N1 C2 1.352(2)
N1 C5 1.3949(19)
N1 C1 1.463(2)
N2 C8 1.157(2)
N3 C9 1.152(2)
C1 H11 0.97(2)
C1 H12 0.97(2)
C1 H13 0.98(2)
C2 C3 1.386(2)
C2 H2 0.952(19)
C3 C4 1.390(2)
C3 H3 0.977(19)
C4 C5 1.410(2)
C4 H4 1.002(19)
C5 C6 1.412(2)
C6 C7 1.378(2)
C6 H6 0.969(17)
C7 C8 1.431(2)
C7 C9 1.431(2)

loop_
_geom_hbond_atom_site_label_D
_geom_hbond_atom_site_label_H
_geom_hbond_atom_site_label_A
_geom_hbond_site_symmetry_A
_geom_hbond_distance_DH
_geom_hbond_distance_HA
_geom_hbond_distance_DA
_geom_hbond_angle_DHA
C3 H3 N3 2_766 0.976(19) 2.612(19) 3.579(2) 170.8(16)
C6 H6 N2 2_565 0.969(17) 2.515(17) 3.469(2) 167.8(14)

loop_
_geom_torsion_atom_site_label_1
_geom_torsion_atom_site_label_2
_geom_torsion_atom_site_label_3
_geom_torsion_atom_site_label_4
_geom_torsion
C5 N1 C2 C3 -0.11(17)
C1 N1 C2 C3 177.99(14)
N1 C2 C3 C4 0.05(18)
C2 C3 C4 C5 0.04(18)
C2 N1 C5 C4 0.13(17)
C1 N1 C5 C4 -177.94(14)
C2 N1 C5 C6 -178.05(13)
C1 N1 C5 C6 3.9(2)
C3 C4 C5 N1 -0.10(17)
C3 C4 C5 C6 177.75(16)
N1 C5 C6 C7 -178.89(14)
C4 C5 C6 C7 3.5(3)
C5 C6 C7 C8 -177.93(14)
C5 C6 C7 C9 1.6(2)

loop_
_cod_related_entry_id
_cod_related_entry_database
_cod_related_entry_code
1 ChemSpider 49155
